data_1557453
loop_
_publ_author_name
'Sharma, Mahendra K.'
'Blomeyer, Sebastian'
'Glodde, Timo'
'Neumann, Beate'
'Stammler, Hans-Georg'
'Hinz, Alexander'
'van Gastel, Maurice'
'Ghadwal, Rajendra S.'

_publ_section_title
;
 Isolation of singlet carbene derived 2-phospha-1,3-butadienes and their
 sequential one-electron oxidation to radical cations and dications
;
_journal_issue 7
_journal_name_full 'Chemical Science'
_journal_page_first 1975
_journal_page_last 1984
_journal_paper_doi 10.1039/C9SC05598C
_journal_volume 11
_journal_year 2020
_chemical_formula_moiety 'C54 H72 N3 P, Cl4 Ga'
_chemical_formula_sum 'C54 H72 Cl4 Ga N3 P'
_chemical_formula_weight 1005.63
_space_group_crystal_system monoclinic
_space_group_IT_number 14
_space_group_name_Hall '-P 2ybc'
_space_group_name_H-M_alt 'P 1 21/c 1'
_atom_sites_solution_hydrogens geom
_atom_sites_solution_primary dual
_audit_creation_date 2019-04-10
_audit_creation_method
;
Olex2 1.2
(compiled 2018.05.29 svn.r3508 for OlexSys, GUI svn.r5506)
;
_audit_update_record
;
2019-08-28 deposited with the CCDC.	2020-01-06 downloaded from the CCDC.
;
_cell_angle_alpha 90
_cell_angle_beta 97.7240(10)
_cell_angle_gamma 90
_cell_formula_units_Z 4
_cell_length_a 11.5123(2)
_cell_length_b 12.8811(2)
_cell_length_c 37.2397(5)
_cell_measurement_reflns_used 60415
_cell_measurement_temperature 100.01(10)
_cell_measurement_theta_max 32.7800
_cell_measurement_theta_min 3.0020
_cell_volume 5472.21(15)
_computing_cell_refinement 'CrysAlisPro 1.171.40.47a (Rigaku OD, 2019)'
_computing_data_collection 'CrysAlisPro 1.171.40.47a (Rigaku OD, 2019)'
_computing_data_reduction 'CrysAlisPro 1.171.40.47a (Rigaku OD, 2019)'
_computing_molecular_graphics 'Olex2 (Dolomanov et al., 2009)'
_computing_publication_material 'Olex2 (Dolomanov et al., 2009)'
_computing_structure_refinement 'ShelXL (Sheldrick, 2015)'
_computing_structure_solution 'ShelXT (Sheldrick, 2015)'
_diffrn_ambient_environment N~2~
_diffrn_ambient_temperature 100.01(10)
_diffrn_detector 'CCD plate'
_diffrn_detector_area_resol_mean 5.3114
_diffrn_detector_type Atlas
_diffrn_measured_fraction_theta_full 0.998
_diffrn_measured_fraction_theta_max 0.940
_diffrn_measurement_details
;
List of Runs (angles in degrees, time in seconds):

  # Type    Start    End  Width  t~exp~   \w     \q     \k     \f   Frames
#--------------------------------------------------------------------------
  1  \w    -87.00  12.00   1.00   81.50    --  -17.14 -77.00 -90.00   99
  2  \w     17.00  91.00   1.00   81.50    --   17.14-154.00-127.09   74
  3  \w     -8.00  82.00   1.00   81.50    --   17.14  57.00-150.00   90
  4  \w     -4.00  83.00   1.00   81.50    --   17.14  38.00 120.00   87
  5  \w     -4.00  88.00   1.00   81.50    --   17.14  38.00  30.00   92
  6  \w    -53.00  28.00   1.00   81.50    --   17.14 -38.00 -60.00   81
  7  \w      6.00  75.00   1.00   81.50    --   17.14-131.00 -95.76   69
  8  \w    -47.00  47.00   1.00   81.50    --   17.14 -77.00  60.00   94
  9  \w     47.00  74.00   1.00   81.50    --   17.14-130.00  42.13   27
;
_diffrn_measurement_device 'four-circle diffractometer'
_diffrn_measurement_device_type 'SuperNova, Dual, Cu at home/near, Atlas'
_diffrn_measurement_method '\w scans'
_diffrn_orient_matrix_type 'CrysAlisPro convention (1999,Acta A55,543-557)'
_diffrn_orient_matrix_UB_11 -0.0151221000
_diffrn_orient_matrix_UB_12 -0.0199088000
_diffrn_orient_matrix_UB_13 0.0165089000
_diffrn_orient_matrix_UB_21 0.0553588000
_diffrn_orient_matrix_UB_22 -0.0248448000
_diffrn_orient_matrix_UB_23 0.0034246000
_diffrn_orient_matrix_UB_31 0.0239389000
_diffrn_orient_matrix_UB_32 0.0449363000
_diffrn_orient_matrix_UB_33 0.0092232000
_diffrn_radiation_monochromator mirror
_diffrn_radiation_probe x-ray
_diffrn_radiation_type MoK\a
_diffrn_radiation_wavelength 0.71073
_diffrn_reflns_av_R_equivalents 0.0381
_diffrn_reflns_av_unetI/netI 0.0311
_diffrn_reflns_Laue_measured_fraction_full 0.998
_diffrn_reflns_Laue_measured_fraction_max 0.940
_diffrn_reflns_limit_h_max 17
_diffrn_reflns_limit_h_min -17
_diffrn_reflns_limit_k_max 19
_diffrn_reflns_limit_k_min -19
_diffrn_reflns_limit_l_max 56
_diffrn_reflns_limit_l_min -55
_diffrn_reflns_number 120621
_diffrn_reflns_point_group_measured_fraction_full 0.998
_diffrn_reflns_point_group_measured_fraction_max 0.940
_diffrn_reflns_theta_full 25.242
_diffrn_reflns_theta_max 32.788
_diffrn_reflns_theta_min 2.727
_diffrn_source 'micro-focus sealed X-ray tube'
_diffrn_source_type 'SuperNova (Mo) X-ray Source'
_exptl_absorpt_coefficient_mu 0.764
_exptl_absorpt_correction_T_max 1.000
_exptl_absorpt_correction_T_min 0.431
_exptl_absorpt_correction_type gaussian
_exptl_absorpt_process_details
;
CrysAlisPro 1.171.40.47a (Rigaku Oxford Diffraction, 2019)
Numerical absorption correction based on gaussian integration over
			a multifaceted crystal model
Empirical absorption correction using spherical harmonics,
 implemented in SCALE3 ABSPACK scaling algorithm.
;
_exptl_crystal_colour 'clear colourless'
_exptl_crystal_colour_lustre clear
_exptl_crystal_colour_primary colourless
_exptl_crystal_density_diffrn 1.221
_exptl_crystal_description irregular
_exptl_crystal_F_000 2124
_exptl_crystal_size_max 0.411
_exptl_crystal_size_mid 0.25
_exptl_crystal_size_min 0.231
_refine_diff_density_max 0.689
_refine_diff_density_min -0.638
_refine_diff_density_rms 0.066
_refine_ls_extinction_method none
_refine_ls_goodness_of_fit_ref 1.174
_refine_ls_hydrogen_treatment constr
_refine_ls_matrix_type full
_refine_ls_number_parameters 584
_refine_ls_number_reflns 19071
_refine_ls_number_restraints 0
_refine_ls_restrained_S_all 1.174
_refine_ls_R_factor_all 0.0642
_refine_ls_R_factor_gt 0.0544
_refine_ls_shift/su_max 0.002
_refine_ls_shift/su_mean 0.000
_refine_ls_structure_factor_coef Fsqd
_refine_ls_weighting_details 'w=1/[\s^2^(Fo^2^)+(0.0288P)^2^+4.9843P] where P=(Fo^2^+2Fc^2^)/3'
_refine_ls_weighting_scheme calc
_refine_ls_wR_factor_gt 0.1072
_refine_ls_wR_factor_ref 0.1106
_reflns_Friedel_coverage 0.000
_reflns_number_gt 16638
_reflns_number_total 19071
_reflns_threshold_expression 'I > 2\s(I)'
_cod_data_source_file c9sc05598c2.cif
_cod_data_source_block compound6
_cod_depositor_comments 'Adding full bibliography for 1557449--1557455.cif.'
_cod_database_code 1557453
_shelx_shelxl_version_number 2018/3
_chemical_oxdiff_formula 'C54 H92 Cl4 Ga N3 P'
_shelx_space_group_comment
;
The symmetry employed for this shelxl refinement is uniquely defined
by the following loop, which should always be used as a source of
symmetry information in preference to the above space-group names.
They are only intended as comments.
;
_shelx_estimated_absorpt_t_max 0.843
_shelx_estimated_absorpt_t_min 0.744
_diffrn_oxdiff_digest_frames
;
017d6918fea4acc13ab1afa85533e8547500476707a
;
_reflns_odcompleteness_completeness 99.71
_reflns_odcompleteness_iscentric 1
_reflns_odcompleteness_theta 30.01
_olex2_refinement_description
;
1. Fixed Uiso
 At 1.2 times of:
  All C(H) groups, All C(H,H) groups
 At 1.5 times of:
  All C(H,H,H) groups
2.a Ternary CH refined with riding coordinates:
 C10(H10), C13(H13), C22(H22), C25(H25), C49(H49), C52(H52)
2.b Secondary CH2 refined with riding coordinates:
 C37(H37A,H37B)
2.c Aromatic/amide H refined with riding coordinates:
 C2(H2), C3(H3), C6(H6), C7(H7), C8(H8), C18(H18), C19(H19), C20(H20),
 C30(H30), C31(H31), C32(H32), C33(H33), C34(H34), C45(H45), C46(H46), C47(H47)
2.d Idealised Me refined as rotating group:
 C11(H11A,H11B,H11C), C12(H12A,H12B,H12C), C14(H14A,H14B,H14C), C15(H15A,H15B,
 H15C), C23(H23A,H23B,H23C), C24(H24A,H24B,H24C), C26(H26A,H26B,H26C), C27(H27A,
 H27B,H27C), C39(H39A,H39B,H39C), C40(H40A,H40B,H40C), C41(H41A,H41B,H41C),
 C42(H42A,H42B,H42C), C50(H50A,H50B,H50C), C51(H51A,H51B,H51C), C53(H53A,H53B,
 H53C), C54(H54A,H54B,H54C)
;
_olex2_date_sample_data_collection 2019-04-08
_olex2_submission_special_instructions 'No special instructions were received'
_oxdiff_exptl_absorpt_empirical_details
;
Empirical correction (ABSPACK) includes:
- Absorption correction using spherical harmonics
- Frame scaling
- Detector area scaling
;
_oxdiff_exptl_absorpt_empirical_full_max 1.208
_oxdiff_exptl_absorpt_empirical_full_min 0.841

loop_
_space_group_symop_operation_xyz
'x, y, z'
'-x, y+1/2, -z+1/2'
'-x, -y, -z'
'x, -y-1/2, z-1/2'

loop_
_atom_site_label
_atom_site_type_symbol
_atom_site_fract_x
_atom_site_fract_y
_atom_site_fract_z
_atom_site_U_iso_or_equiv
_atom_site_adp_type
_atom_site_occupancy
_atom_site_site_symmetry_order
_atom_site_calc_flag
_atom_site_refinement_flags_posn
_atom_site_refinement_flags_adp
_atom_site_refinement_flags_occupancy
_atom_site_disorder_assembly
_atom_site_disorder_group
Ga1 Ga 0.05768(2) 0.81961(2) 0.36582(2) 0.02175(5) Uani 1 1 d . . . . .
Cl1 Cl 0.14558(5) 0.96763(4) 0.37522(2) 0.04142(13) Uani 1 1 d . . . . .
Cl2 Cl 0.05929(5) 0.73241(4) 0.41583(2) 0.03149(10) Uani 1 1 d . . . . .
Cl3 Cl -0.12335(4) 0.84917(4) 0.34206(2) 0.03105(10) Uani 1 1 d . . . . .
Cl4 Cl 0.14075(5) 0.72449(4) 0.32808(2) 0.03523(11) Uani 1 1 d . . . . .
P1 P 0.67177(4) 0.27822(3) 0.39116(2) 0.01609(8) Uani 1 1 d . . . . .
N1 N 0.72492(12) 0.51327(11) 0.37233(4) 0.0159(2) Uani 1 1 d . . . . .
N2 N 0.85566(11) 0.47333(10) 0.33717(4) 0.0141(2) Uani 1 1 d . . . . .
N3 N 0.58825(12) 0.09438(11) 0.40846(4) 0.0164(3) Uani 1 1 d . . . . .
C1 C 0.76517(13) 0.43196(12) 0.35352(4) 0.0139(3) Uani 1 1 d . . . . .
C2 C 0.79015(15) 0.60186(13) 0.36787(5) 0.0192(3) Uani 1 1 d . . . . .
H2 H 0.780050 0.666698 0.377991 0.023 Uiso 1 1 calc R . . . .
C3 C 0.87055(15) 0.57693(12) 0.34628(5) 0.0180(3) Uani 1 1 d . . . . .
H3 H 0.926233 0.621436 0.338814 0.022 Uiso 1 1 calc R . . . .
C4 C 0.62087(15) 0.52472(13) 0.39013(5) 0.0182(3) Uani 1 1 d . . . . .
C5 C 0.51465(15) 0.54727(14) 0.36862(5) 0.0216(3) Uani 1 1 d . . . . .
C6 C 0.42045(17) 0.57728(16) 0.38648(6) 0.0282(4) Uani 1 1 d . . . . .
H6 H 0.348229 0.592001 0.373071 0.034 Uiso 1 1 calc R . . . .
C7 C 0.43375(18) 0.58528(16) 0.42391(6) 0.0322(4) Uani 1 1 d . . . . .
H7 H 0.370611 0.606079 0.435355 0.039 Uiso 1 1 calc R . . . .
C8 C 0.53978(18) 0.56268(16) 0.44440(6) 0.0298(4) Uani 1 1 d . . . . .
H8 H 0.546749 0.568031 0.469500 0.036 Uiso 1 1 calc R . . . .
C9 C 0.63720(16) 0.53181(14) 0.42809(5) 0.0220(3) Uani 1 1 d . . . . .
C10 C 0.50224(17) 0.54600(17) 0.32747(5) 0.0277(4) Uani 1 1 d . . . . .
H10 H 0.566340 0.503992 0.320338 0.033 Uiso 1 1 calc R . . . .
C11 C 0.5144(2) 0.6563(2) 0.31281(7) 0.0460(6) Uani 1 1 d . . . . .
H11A H 0.453762 0.699631 0.320056 0.069 Uiso 1 1 calc GR . . . .
H11B H 0.507399 0.654297 0.286841 0.069 Uiso 1 1 calc GR . . . .
H11C H 0.589623 0.684077 0.322376 0.069 Uiso 1 1 calc GR . . . .
C12 C 0.38648(19) 0.49763(18) 0.31028(6) 0.0357(5) Uani 1 1 d . . . . .
H12A H 0.376441 0.431241 0.321174 0.054 Uiso 1 1 calc GR . . . .
H12B H 0.387743 0.488923 0.284737 0.054 Uiso 1 1 calc GR . . . .
H12C H 0.322663 0.542385 0.314169 0.054 Uiso 1 1 calc GR . . . .
C13 C 0.75441(18) 0.51019(16) 0.45084(5) 0.0273(4) Uani 1 1 d . . . . .
H13 H 0.806487 0.479703 0.434925 0.033 Uiso 1 1 calc R . . . .
C14 C 0.8115(2) 0.61102(19) 0.46668(7) 0.0404(5) Uani 1 1 d . . . . .
H14A H 0.819044 0.658958 0.447390 0.061 Uiso 1 1 calc GR . . . .
H14B H 0.887696 0.595852 0.479455 0.061 Uiso 1 1 calc GR . . . .
H14C H 0.763454 0.641221 0.483087 0.061 Uiso 1 1 calc GR . . . .
C15 C 0.7428(2) 0.43222(19) 0.48129(6) 0.0384(5) Uani 1 1 d . . . . .
H15A H 0.694709 0.461495 0.497866 0.058 Uiso 1 1 calc GR . . . .
H15B H 0.819064 0.416847 0.493954 0.058 Uiso 1 1 calc GR . . . .
H15C H 0.707297 0.369520 0.471092 0.058 Uiso 1 1 calc GR . . . .
C16 C 0.93162(13) 0.42943(12) 0.31290(4) 0.0149(3) Uani 1 1 d . . . . .
C17 C 0.90662(15) 0.45540(12) 0.27600(4) 0.0171(3) Uani 1 1 d . . . . .
C18 C 0.98730(16) 0.42337(13) 0.25342(5) 0.0222(3) Uani 1 1 d . . . . .
H18 H 0.972902 0.437722 0.228750 0.027 Uiso 1 1 calc R . . . .
C19 C 1.08829(17) 0.37064(14) 0.26713(5) 0.0244(4) Uani 1 1 d . . . . .
H19 H 1.141823 0.351447 0.251732 0.029 Uiso 1 1 calc R . . . .
C20 C 1.11019(15) 0.34627(13) 0.30358(5) 0.0222(3) Uani 1 1 d . . . . .
H20 H 1.177905 0.309870 0.312296 0.027 Uiso 1 1 calc R . . . .
C21 C 1.03221(14) 0.37541(12) 0.32764(5) 0.0173(3) Uani 1 1 d . . . . .
C22 C 0.79933(16) 0.51751(13) 0.26073(5) 0.0203(3) Uani 1 1 d . . . . .
H22 H 0.742582 0.513949 0.278094 0.024 Uiso 1 1 calc R . . . .
C23 C 0.83102(18) 0.63199(14) 0.25606(6) 0.0274(4) Uani 1 1 d . . . . .
H23A H 0.867671 0.659171 0.278794 0.041 Uiso 1 1 calc GR . . . .
H23B H 0.761111 0.670806 0.248091 0.041 Uiso 1 1 calc GR . . . .
H23C H 0.884113 0.637601 0.238354 0.041 Uiso 1 1 calc GR . . . .
C24 C 0.7399(2) 0.47543(15) 0.22430(5) 0.0293(4) Uani 1 1 d . . . . .
H24A H 0.787829 0.490640 0.205754 0.044 Uiso 1 1 calc GR . . . .
H24B H 0.664626 0.507654 0.218329 0.044 Uiso 1 1 calc GR . . . .
H24C H 0.730182 0.401655 0.226006 0.044 Uiso 1 1 calc GR . . . .
C25 C 1.05742(15) 0.35183(14) 0.36787(5) 0.0210(3) Uani 1 1 d . . . . .
H25 H 0.982216 0.339459 0.376729 0.025 Uiso 1 1 calc R . . . .
C26 C 1.11623(19) 0.44467(16) 0.38887(6) 0.0325(4) Uani 1 1 d . . . . .
H26A H 1.191192 0.457448 0.381136 0.049 Uiso 1 1 calc GR . . . .
H26B H 1.126648 0.429568 0.414346 0.049 Uiso 1 1 calc GR . . . .
H26C H 1.067625 0.505048 0.384260 0.049 Uiso 1 1 calc GR . . . .
C27 C 1.13333(17) 0.25490(16) 0.37628(6) 0.0285(4) Uani 1 1 d . . . . .
H27A H 1.099355 0.197727 0.362013 0.043 Uiso 1 1 calc GR . . . .
H27B H 1.137355 0.238247 0.401541 0.043 Uiso 1 1 calc GR . . . .
H27C H 1.210848 0.267976 0.370543 0.043 Uiso 1 1 calc GR . . . .
C28 C 0.72762(13) 0.32591(12) 0.35268(4) 0.0142(3) Uani 1 1 d . . . . .
C29 C 0.76452(14) 0.25921(12) 0.32377(4) 0.0147(3) Uani 1 1 d . . . . .
C30 C 0.72170(15) 0.27665(13) 0.28734(4) 0.0174(3) Uani 1 1 d . . . . .
H30 H 0.667982 0.329717 0.281109 0.021 Uiso 1 1 calc R . . . .
C31 C 0.75890(16) 0.21509(13) 0.26028(5) 0.0204(3) Uani 1 1 d . . . . .
H31 H 0.729178 0.226775 0.236142 0.024 Uiso 1 1 calc R . . . .
C32 C 0.84001(16) 0.13653(13) 0.26918(5) 0.0226(3) Uani 1 1 d . . . . .
H32 H 0.865806 0.096403 0.251053 0.027 Uiso 1 1 calc R . . . .
C33 C 0.88259(15) 0.11803(14) 0.30536(5) 0.0219(3) Uani 1 1 d . . . . .
H33 H 0.936724 0.065201 0.311451 0.026 Uiso 1 1 calc R . . . .
C34 C 0.84441(14) 0.17833(13) 0.33244(5) 0.0186(3) Uani 1 1 d . . . . .
H34 H 0.872309 0.164732 0.356584 0.022 Uiso 1 1 calc R . . . .
C35 C 0.60224(13) 0.15630(12) 0.38015(4) 0.0154(3) Uani 1 1 d . . . . .
C36 C 0.53013(14) 0.11143(13) 0.34563(4) 0.0163(3) Uani 1 1 d . . . . .
C37 C 0.45199(15) 0.03164(14) 0.36231(5) 0.0204(3) Uani 1 1 d . . . . .
H37A H 0.379263 0.063774 0.366936 0.024 Uiso 1 1 calc R . . . .
H37B H 0.433580 -0.026439 0.345949 0.024 Uiso 1 1 calc R . . . .
C38 C 0.52250(15) -0.00508(14) 0.39775(5) 0.0202(3) Uani 1 1 d . . . . .
C39 C 0.45581(15) 0.19850(14) 0.32604(5) 0.0218(3) Uani 1 1 d . . . . .
H39A H 0.410666 0.231591 0.342665 0.033 Uiso 1 1 calc GR . . . .
H39B H 0.403938 0.169733 0.306190 0.033 Uiso 1 1 calc GR . . . .
H39C H 0.506327 0.248663 0.317000 0.033 Uiso 1 1 calc GR . . . .
C40 C 0.60063(16) 0.05586(14) 0.31877(5) 0.0213(3) Uani 1 1 d . . . . .
H40A H 0.631600 0.106443 0.303676 0.032 Uiso 1 1 calc GR . . . .
H40B H 0.550101 0.009020 0.303931 0.032 Uiso 1 1 calc GR . . . .
H40C H 0.663979 0.017621 0.332037 0.032 Uiso 1 1 calc GR . . . .
C41 C 0.44485(18) -0.04105(16) 0.42551(5) 0.0284(4) Uani 1 1 d . . . . .
H41A H 0.491174 -0.047077 0.448856 0.043 Uiso 1 1 calc GR . . . .
H41B H 0.411199 -0.107305 0.418368 0.043 Uiso 1 1 calc GR . . . .
H41C H 0.383365 0.008631 0.426766 0.043 Uiso 1 1 calc GR . . . .
C42 C 0.60918(18) -0.09317(15) 0.39330(6) 0.0284(4) Uani 1 1 d . . . . .
H42A H 0.666607 -0.069494 0.378720 0.043 Uiso 1 1 calc GR . . . .
H42B H 0.567581 -0.151339 0.381708 0.043 Uiso 1 1 calc GR . . . .
H42C H 0.647561 -0.113783 0.416703 0.043 Uiso 1 1 calc GR . . . .
C43 C 0.62953(14) 0.12157(13) 0.44571(4) 0.0173(3) Uani 1 1 d . . . . .
C44 C 0.55048(14) 0.17066(13) 0.46607(4) 0.0188(3) Uani 1 1 d . . . . .
C45 C 0.59103(16) 0.19625(14) 0.50202(5) 0.0221(3) Uani 1 1 d . . . . .
H45 H 0.540619 0.228787 0.516008 0.027 Uiso 1 1 calc R . . . .
C46 C 0.70489(16) 0.17414(15) 0.51728(5) 0.0245(4) Uani 1 1 d . . . . .
H46 H 0.729917 0.190983 0.541360 0.029 Uiso 1 1 calc R . . . .
C47 C 0.78114(16) 0.12704(15) 0.49666(5) 0.0236(3) Uani 1 1 d . . . . .
H47 H 0.857497 0.112977 0.507104 0.028 Uiso 1 1 calc R . . . .
C48 C 0.74615(15) 0.10003(14) 0.46046(4) 0.0197(3) Uani 1 1 d . . . . .
C49 C 0.42593(15) 0.20172(14) 0.45070(5) 0.0212(3) Uani 1 1 d . . . . .
H49 H 0.407585 0.170158 0.426663 0.025 Uiso 1 1 calc R . . . .
C50 C 0.41642(17) 0.31965(15) 0.44630(5) 0.0265(4) Uani 1 1 d . . . . .
H50A H 0.437858 0.352334 0.469413 0.040 Uiso 1 1 calc GR . . . .
H50B H 0.337247 0.337960 0.436992 0.040 Uiso 1 1 calc GR . . . .
H50C H 0.468176 0.342647 0.429750 0.040 Uiso 1 1 calc GR . . . .
C51 C 0.33578(17) 0.16191(18) 0.47464(5) 0.0301(4) Uani 1 1 d . . . . .
H51A H 0.347115 0.088864 0.478873 0.045 Uiso 1 1 calc GR . . . .
H51B H 0.257921 0.173962 0.462553 0.045 Uiso 1 1 calc GR . . . .
H51C H 0.346238 0.198133 0.497372 0.045 Uiso 1 1 calc GR . . . .
C52 C 0.83575(16) 0.05179(16) 0.43903(5) 0.0252(4) Uani 1 1 d . . . . .
H52 H 0.797923 0.039915 0.414186 0.030 Uiso 1 1 calc R . . . .
C53 C 0.94017(17) 0.12524(19) 0.43755(6) 0.0330(4) Uani 1 1 d . . . . .
H53A H 0.912321 0.190845 0.427627 0.049 Uiso 1 1 calc GR . . . .
H53B H 0.992925 0.095358 0.422516 0.049 Uiso 1 1 calc GR . . . .
H53C H 0.980511 0.135398 0.461572 0.049 Uiso 1 1 calc GR . . . .
C54 C 0.87885(19) -0.05329(18) 0.45526(6) 0.0347(5) Uani 1 1 d . . . . .
H54A H 0.917060 -0.043129 0.479550 0.052 Uiso 1 1 calc GR . . . .
H54B H 0.933171 -0.083266 0.440785 0.052 Uiso 1 1 calc GR . . . .
H54C H 0.813223 -0.099098 0.455601 0.052 Uiso 1 1 calc GR . . . .

loop_
_atom_site_aniso_label
_atom_site_aniso_U_11
_atom_site_aniso_U_22
_atom_site_aniso_U_33
_atom_site_aniso_U_23
_atom_site_aniso_U_13
_atom_site_aniso_U_12
Ga1 0.02084(9) 0.01906(9) 0.02606(10) -0.00101(7) 0.00578(7) -0.00263(7)
Cl1 0.0354(3) 0.0275(2) 0.0617(4) -0.0031(2) 0.0077(3) -0.0146(2)
Cl2 0.0408(3) 0.0303(2) 0.0223(2) -0.00060(17) 0.00021(18) -0.0081(2)
Cl3 0.0231(2) 0.0227(2) 0.0466(3) 0.00534(19) 0.00224(19) 0.00097(16)
Cl4 0.0384(3) 0.0335(2) 0.0379(3) 0.0006(2) 0.0199(2) 0.0064(2)
P1 0.01852(19) 0.01747(18) 0.01267(17) 0.00029(14) 0.00348(14) -0.00412(15)
N1 0.0168(6) 0.0159(6) 0.0157(6) -0.0019(5) 0.0045(5) -0.0022(5)
N2 0.0143(6) 0.0133(6) 0.0151(6) -0.0004(5) 0.0039(5) -0.0025(5)
N3 0.0177(6) 0.0185(6) 0.0130(6) 0.0029(5) 0.0016(5) -0.0036(5)
C1 0.0136(6) 0.0166(7) 0.0116(6) 0.0006(5) 0.0019(5) -0.0012(5)
C2 0.0219(8) 0.0147(7) 0.0219(8) -0.0028(6) 0.0059(6) -0.0032(6)
C3 0.0194(7) 0.0140(7) 0.0212(7) -0.0013(6) 0.0053(6) -0.0046(6)
C4 0.0188(7) 0.0177(7) 0.0196(7) -0.0022(6) 0.0080(6) -0.0013(6)
C5 0.0195(8) 0.0212(8) 0.0251(8) -0.0011(6) 0.0064(6) -0.0006(6)
C6 0.0200(8) 0.0282(9) 0.0379(11) -0.0011(8) 0.0096(7) 0.0011(7)
C7 0.0296(10) 0.0307(10) 0.0407(11) -0.0070(8) 0.0203(9) 0.0002(8)
C8 0.0353(10) 0.0320(10) 0.0255(9) -0.0077(8) 0.0163(8) -0.0022(8)
C9 0.0257(8) 0.0217(8) 0.0200(8) -0.0043(6) 0.0081(6) -0.0037(7)
C10 0.0208(8) 0.0373(10) 0.0241(9) 0.0010(8) -0.0001(7) 0.0040(7)
C11 0.0441(13) 0.0554(15) 0.0353(12) 0.0169(11) -0.0056(10) -0.0145(11)
C12 0.0294(10) 0.0365(11) 0.0383(12) -0.0030(9) -0.0063(9) 0.0027(9)
C13 0.0303(9) 0.0340(10) 0.0182(8) -0.0040(7) 0.0052(7) -0.0031(8)
C14 0.0421(12) 0.0438(13) 0.0345(11) -0.0083(10) 0.0026(10) -0.0141(10)
C15 0.0466(13) 0.0455(13) 0.0217(9) 0.0037(9) -0.0011(9) -0.0081(10)
C16 0.0148(7) 0.0141(6) 0.0166(7) 0.0002(5) 0.0057(5) -0.0022(5)
C17 0.0211(7) 0.0146(7) 0.0163(7) 0.0008(5) 0.0049(6) -0.0029(6)
C18 0.0313(9) 0.0175(7) 0.0199(8) 0.0007(6) 0.0115(7) -0.0044(7)
C19 0.0274(9) 0.0186(8) 0.0305(9) -0.0017(7) 0.0165(7) -0.0026(7)
C20 0.0184(7) 0.0174(7) 0.0322(9) 0.0011(6) 0.0089(7) 0.0008(6)
C21 0.0156(7) 0.0153(7) 0.0213(7) 0.0013(6) 0.0038(6) -0.0022(5)
C22 0.0244(8) 0.0179(7) 0.0181(7) 0.0034(6) 0.0016(6) -0.0006(6)
C23 0.0336(10) 0.0180(8) 0.0291(9) 0.0039(7) -0.0008(8) -0.0004(7)
C24 0.0431(11) 0.0226(8) 0.0195(8) 0.0036(7) -0.0065(8) -0.0018(8)
C25 0.0180(7) 0.0217(8) 0.0228(8) 0.0026(6) 0.0006(6) 0.0001(6)
C26 0.0359(11) 0.0287(10) 0.0294(10) -0.0015(8) -0.0086(8) -0.0013(8)
C27 0.0225(9) 0.0274(9) 0.0340(10) 0.0075(8) -0.0019(7) 0.0021(7)
C28 0.0136(6) 0.0155(7) 0.0136(6) 0.0002(5) 0.0019(5) -0.0019(5)
C29 0.0155(7) 0.0141(6) 0.0153(7) -0.0008(5) 0.0044(5) -0.0039(5)
C30 0.0211(7) 0.0151(7) 0.0164(7) 0.0004(5) 0.0045(6) -0.0024(6)
C31 0.0274(8) 0.0178(7) 0.0171(7) -0.0005(6) 0.0071(6) -0.0040(6)
C32 0.0282(9) 0.0184(8) 0.0233(8) -0.0048(6) 0.0116(7) -0.0030(6)
C33 0.0208(8) 0.0185(7) 0.0273(9) -0.0014(6) 0.0067(7) 0.0003(6)
C34 0.0180(7) 0.0172(7) 0.0206(7) 0.0004(6) 0.0025(6) -0.0020(6)
C35 0.0146(7) 0.0187(7) 0.0128(6) 0.0027(5) 0.0016(5) -0.0010(5)
C36 0.0165(7) 0.0189(7) 0.0133(6) 0.0017(5) 0.0013(5) -0.0050(6)
C37 0.0190(7) 0.0248(8) 0.0171(7) 0.0021(6) 0.0015(6) -0.0097(6)
C38 0.0221(8) 0.0224(8) 0.0157(7) 0.0038(6) 0.0007(6) -0.0080(6)
C39 0.0203(8) 0.0244(8) 0.0194(8) 0.0037(6) -0.0022(6) -0.0030(6)
C40 0.0245(8) 0.0209(8) 0.0192(8) -0.0032(6) 0.0064(6) -0.0084(6)
C41 0.0356(10) 0.0306(10) 0.0194(8) 0.0047(7) 0.0050(7) -0.0160(8)
C42 0.0353(10) 0.0210(8) 0.0275(9) 0.0040(7) -0.0007(8) -0.0033(7)
C43 0.0182(7) 0.0216(7) 0.0120(6) 0.0038(6) 0.0014(5) -0.0045(6)
C44 0.0182(7) 0.0230(8) 0.0152(7) 0.0044(6) 0.0026(6) -0.0037(6)
C45 0.0248(8) 0.0274(9) 0.0149(7) 0.0014(6) 0.0051(6) -0.0028(7)
C46 0.0266(9) 0.0330(9) 0.0135(7) 0.0040(7) 0.0006(6) -0.0063(7)
C47 0.0190(8) 0.0330(9) 0.0177(8) 0.0062(7) -0.0013(6) -0.0037(7)
C48 0.0182(7) 0.0254(8) 0.0152(7) 0.0051(6) 0.0015(6) -0.0024(6)
C49 0.0174(7) 0.0283(9) 0.0182(7) 0.0034(6) 0.0038(6) -0.0007(6)
C50 0.0245(9) 0.0302(9) 0.0251(9) 0.0026(7) 0.0038(7) 0.0040(7)
C51 0.0212(8) 0.0441(12) 0.0265(9) 0.0041(8) 0.0084(7) -0.0019(8)
C52 0.0188(8) 0.0367(10) 0.0200(8) 0.0047(7) 0.0019(6) 0.0028(7)
C53 0.0195(8) 0.0527(13) 0.0269(9) 0.0081(9) 0.0042(7) -0.0010(8)
C54 0.0312(10) 0.0387(11) 0.0332(11) 0.0046(9) 0.0009(8) 0.0113(9)

loop_
_atom_type_symbol
_atom_type_description
_atom_type_scat_dispersion_real
_atom_type_scat_dispersion_imag
_atom_type_scat_source
C C 0.0033 0.0016 'International Tables Vol C Tables 4.2.6.8 and 6.1.1.4'
H H 0.0000 0.0000 'International Tables Vol C Tables 4.2.6.8 and 6.1.1.4'
Cl Cl 0.1484 0.1585 'International Tables Vol C Tables 4.2.6.8 and 6.1.1.4'
Ga Ga 0.2307 1.6083 'International Tables Vol C Tables 4.2.6.8 and 6.1.1.4'
N N 0.0061 0.0033 'International Tables Vol C Tables 4.2.6.8 and 6.1.1.4'
P P 0.1023 0.0942 'International Tables Vol C Tables 4.2.6.8 and 6.1.1.4'

loop_
_exptl_crystal_face_index_h
_exptl_crystal_face_index_k
_exptl_crystal_face_index_l
_exptl_crystal_face_perp_dist
-4 -16 -16 0.1601
-6 4 49 0.1651
5 -2 -1 0.1254
1 5 5 0.1595
0 1 -1 0.0842
4 -9 43 0.1251
-1 0 1 0.1030
4 -15 -30 0.1378
1 0 -1 0.1471
0 1 2 0.1608
5 -14 27 0.1054
-4 -1 -48 0.2102
-1 -1 2 0.1210

loop_
_geom_angle_atom_site_label_1
_geom_angle_atom_site_label_2
_geom_angle_atom_site_label_3
_geom_angle
_geom_angle_site_symmetry_1
_geom_angle_site_symmetry_3
_geom_angle_publ_flag
Cl1 Ga1 Cl2 111.52(2) . . ?
Cl1 Ga1 Cl3 108.16(2) . . ?
Cl1 Ga1 Cl4 111.29(2) . . ?
Cl2 Ga1 Cl3 109.57(2) . . ?
Cl2 Ga1 Cl4 107.94(2) . . ?
Cl4 Ga1 Cl3 108.30(2) . . ?
C28 P1 C35 108.79(7) . . ?
C1 N1 C2 109.92(13) . . ?
C1 N1 C4 131.69(13) . . ?
C2 N1 C4 117.62(13) . . ?
C1 N2 C16 132.51(13) . . ?
C3 N2 C1 109.88(13) . . ?
C3 N2 C16 117.60(13) . . ?
C35 N3 C38 113.73(13) . . ?
C35 N3 C43 123.20(14) . . ?
C43 N3 C38 123.06(13) . . ?
N1 C1 N2 104.85(13) . . ?
N1 C1 C28 128.06(14) . . ?
N2 C1 C28 126.98(14) . . ?
N1 C2 H2 126.2 . . ?
C3 C2 N1 107.59(14) . . ?
C3 C2 H2 126.2 . . ?
N2 C3 H3 126.1 . . ?
C2 C3 N2 107.76(14) . . ?
C2 C3 H3 126.1 . . ?
C5 C4 N1 118.09(15) . . ?
C5 C4 C9 123.45(15) . . ?
C9 C4 N1 117.34(15) . . ?
C4 C5 C6 117.29(17) . . ?
C4 C5 C10 122.09(15) . . ?
C6 C5 C10 120.52(17) . . ?
C5 C6 H6 119.7 . . ?
C7 C6 C5 120.68(19) . . ?
C7 C6 H6 119.7 . . ?
C6 C7 H7 119.7 . . ?
C8 C7 C6 120.67(17) . . ?
C8 C7 H7 119.7 . . ?
C7 C8 H8 119.4 . . ?
C7 C8 C9 121.29(18) . . ?
C9 C8 H8 119.4 . . ?
C4 C9 C13 122.56(15) . . ?
C8 C9 C4 116.60(17) . . ?
C8 C9 C13 120.82(17) . . ?
C5 C10 H10 107.9 . . ?
C5 C10 C11 110.34(18) . . ?
C5 C10 C12 112.60(17) . . ?
C11 C10 H10 107.9 . . ?
C12 C10 H10 107.9 . . ?
C12 C10 C11 110.11(18) . . ?
C10 C11 H11A 109.5 . . ?
C10 C11 H11B 109.5 . . ?
C10 C11 H11C 109.5 . . ?
H11A C11 H11B 109.5 . . ?
H11A C11 H11C 109.5 . . ?
H11B C11 H11C 109.5 . . ?
C10 C12 H12A 109.5 . . ?
C10 C12 H12B 109.5 . . ?
C10 C12 H12C 109.5 . . ?
H12A C12 H12B 109.5 . . ?
H12A C12 H12C 109.5 . . ?
H12B C12 H12C 109.5 . . ?
C9 C13 H13 107.8 . . ?
C9 C13 C14 111.17(18) . . ?
C9 C13 C15 111.90(17) . . ?
C14 C13 H13 107.8 . . ?
C15 C13 H13 107.8 . . ?
C15 C13 C14 110.18(17) . . ?
C13 C14 H14A 109.5 . . ?
C13 C14 H14B 109.5 . . ?
C13 C14 H14C 109.5 . . ?
H14A C14 H14B 109.5 . . ?
H14A C14 H14C 109.5 . . ?
H14B C14 H14C 109.5 . . ?
C13 C15 H15A 109.5 . . ?
C13 C15 H15B 109.5 . . ?
C13 C15 H15C 109.5 . . ?
H15A C15 H15B 109.5 . . ?
H15A C15 H15C 109.5 . . ?
H15B C15 H15C 109.5 . . ?
C17 C16 N2 116.98(14) . . ?
C21 C16 N2 119.01(14) . . ?
C21 C16 C17 123.52(14) . . ?
C16 C17 C22 122.78(14) . . ?
C18 C17 C16 116.93(16) . . ?
C18 C17 C22 120.28(15) . . ?
C17 C18 H18 119.4 . . ?
C19 C18 C17 121.12(17) . . ?
C19 C18 H18 119.4 . . ?
C18 C19 H19 119.8 . . ?
C20 C19 C18 120.46(16) . . ?
C20 C19 H19 119.8 . . ?
C19 C20 H20 119.4 . . ?
C19 C20 C21 121.24(16) . . ?
C21 C20 H20 119.4 . . ?
C16 C21 C20 116.73(16) . . ?
C16 C21 C25 121.71(14) . . ?
C20 C21 C25 121.55(15) . . ?
C17 C22 H22 108.0 . . ?
C17 C22 C23 110.82(15) . . ?
C17 C22 C24 112.89(15) . . ?
C23 C22 H22 108.0 . . ?
C24 C22 H22 108.0 . . ?
C24 C22 C23 108.88(15) . . ?
C22 C23 H23A 109.5 . . ?
C22 C23 H23B 109.5 . . ?
C22 C23 H23C 109.5 . . ?
H23A C23 H23B 109.5 . . ?
H23A C23 H23C 109.5 . . ?
H23B C23 H23C 109.5 . . ?
C22 C24 H24A 109.5 . . ?
C22 C24 H24B 109.5 . . ?
C22 C24 H24C 109.5 . . ?
H24A C24 H24B 109.5 . . ?
H24A C24 H24C 109.5 . . ?
H24B C24 H24C 109.5 . . ?
C21 C25 H25 107.7 . . ?
C21 C25 C26 111.07(15) . . ?
C21 C25 C27 113.13(15) . . ?
C26 C25 H25 107.7 . . ?
C27 C25 H25 107.7 . . ?
C27 C25 C26 109.29(15) . . ?
C25 C26 H26A 109.5 . . ?
C25 C26 H26B 109.5 . . ?
C25 C26 H26C 109.5 . . ?
H26A C26 H26B 109.5 . . ?
H26A C26 H26C 109.5 . . ?
H26B C26 H26C 109.5 . . ?
C25 C27 H27A 109.5 . . ?
C25 C27 H27B 109.5 . . ?
C25 C27 H27C 109.5 . . ?
H27A C27 H27B 109.5 . . ?
H27A C27 H27C 109.5 . . ?
H27B C27 H27C 109.5 . . ?
C1 C28 P1 117.26(11) . . ?
C1 C28 C29 116.95(13) . . ?
C29 C28 P1 124.11(11) . . ?
C30 C29 C28 120.87(14) . . ?
C30 C29 C34 118.62(15) . . ?
C34 C29 C28 120.50(14) . . ?
C29 C30 H30 119.8 . . ?
C31 C30 C29 120.50(16) . . ?
C31 C30 H30 119.8 . . ?
C30 C31 H31 119.8 . . ?
C32 C31 C30 120.31(16) . . ?
C32 C31 H31 119.8 . . ?
C31 C32 H32 120.2 . . ?
C31 C32 C33 119.66(16) . . ?
C33 C32 H32 120.2 . . ?
C32 C33 H33 119.9 . . ?
C34 C33 C32 120.15(16) . . ?
C34 C33 H33 119.9 . . ?
C29 C34 H34 119.6 . . ?
C33 C34 C29 120.74(16) . . ?
C33 C34 H34 119.6 . . ?
N3 C35 P1 115.96(12) . . ?
N3 C35 C36 108.77(13) . . ?
C36 C35 P1 133.95(11) . . ?
C35 C36 C37 100.99(12) . . ?
C35 C36 C40 116.18(13) . . ?
C39 C36 C35 108.97(13) . . ?
C39 C36 C37 111.03(14) . . ?
C39 C36 C40 109.78(14) . . ?
C40 C36 C37 109.61(14) . . ?
C36 C37 H37A 110.5 . . ?
C36 C37 H37B 110.5 . . ?
H37A C37 H37B 108.6 . . ?
C38 C37 C36 106.36(13) . . ?
C38 C37 H37A 110.5 . . ?
C38 C37 H37B 110.5 . . ?
N3 C38 C37 98.89(13) . . ?
N3 C38 C41 113.31(14) . . ?
N3 C38 C42 110.17(14) . . ?
C37 C38 C42 114.41(15) . . ?
C41 C38 C37 112.79(15) . . ?
C41 C38 C42 107.28(15) . . ?
C36 C39 H39A 109.5 . . ?
C36 C39 H39B 109.5 . . ?
C36 C39 H39C 109.5 . . ?
H39A C39 H39B 109.5 . . ?
H39A C39 H39C 109.5 . . ?
H39B C39 H39C 109.5 . . ?
C36 C40 H40A 109.5 . . ?
C36 C40 H40B 109.5 . . ?
C36 C40 H40C 109.5 . . ?
H40A C40 H40B 109.5 . . ?
H40A C40 H40C 109.5 . . ?
H40B C40 H40C 109.5 . . ?
C38 C41 H41A 109.5 . . ?
C38 C41 H41B 109.5 . . ?
C38 C41 H41C 109.5 . . ?
H41A C41 H41B 109.5 . . ?
H41A C41 H41C 109.5 . . ?
H41B C41 H41C 109.5 . . ?
C38 C42 H42A 109.5 . . ?
C38 C42 H42B 109.5 . . ?
C38 C42 H42C 109.5 . . ?
H42A C42 H42B 109.5 . . ?
H42A C42 H42C 109.5 . . ?
H42B C42 H42C 109.5 . . ?
C44 C43 N3 118.12(14) . . ?
C48 C43 N3 119.94(15) . . ?
C48 C43 C44 121.93(15) . . ?
C43 C44 C49 123.93(15) . . ?
C45 C44 C43 117.68(15) . . ?
C45 C44 C49 118.32(15) . . ?
C44 C45 H45 119.3 . . ?
C46 C45 C44 121.34(17) . . ?
C46 C45 H45 119.3 . . ?
C45 C46 H46 120.0 . . ?
C47 C46 C45 119.92(16) . . ?
C47 C46 H46 120.0 . . ?
C46 C47 H47 119.2 . . ?
C46 C47 C48 121.52(16) . . ?
C48 C47 H47 119.2 . . ?
C43 C48 C52 123.69(15) . . ?
C47 C48 C43 117.59(16) . . ?
C47 C48 C52 118.71(15) . . ?
C44 C49 H49 108.1 . . ?
C44 C49 C50 110.55(15) . . ?
C44 C49 C51 111.56(15) . . ?
C50 C49 H49 108.1 . . ?
C50 C49 C51 110.34(15) . . ?
C51 C49 H49 108.1 . . ?
C49 C50 H50A 109.5 . . ?
C49 C50 H50B 109.5 . . ?
C49 C50 H50C 109.5 . . ?
H50A C50 H50B 109.5 . . ?
H50A C50 H50C 109.5 . . ?
H50B C50 H50C 109.5 . . ?
C49 C51 H51A 109.5 . . ?
C49 C51 H51B 109.5 . . ?
C49 C51 H51C 109.5 . . ?
H51A C51 H51B 109.5 . . ?
H51A C51 H51C 109.5 . . ?
H51B C51 H51C 109.5 . . ?
C48 C52 H52 108.2 . . ?
C48 C52 C53 110.90(17) . . ?
C48 C52 C54 111.07(15) . . ?
C53 C52 H52 108.2 . . ?
C53 C52 C54 110.09(16) . . ?
C54 C52 H52 108.2 . . ?
C52 C53 H53A 109.5 . . ?
C52 C53 H53B 109.5 . . ?
C52 C53 H53C 109.5 . . ?
H53A C53 H53B 109.5 . . ?
H53A C53 H53C 109.5 . . ?
H53B C53 H53C 109.5 . . ?
C52 C54 H54A 109.5 . . ?
C52 C54 H54B 109.5 . . ?
C52 C54 H54C 109.5 . . ?
H54A C54 H54B 109.5 . . ?
H54A C54 H54C 109.5 . . ?
H54B C54 H54C 109.5 . . ?

loop_
_geom_bond_atom_site_label_1
_geom_bond_atom_site_label_2
_geom_bond_distance
_geom_bond_site_symmetry_2
_geom_bond_publ_flag
Ga1 Cl1 2.1648(5) . ?
Ga1 Cl2 2.1729(5) . ?
Ga1 Cl3 2.1853(5) . ?
Ga1 Cl4 2.1800(5) . ?
P1 C28 1.7581(15) . ?
P1 C35 1.7852(17) . ?
N1 C1 1.375(2) . ?
N1 C2 1.388(2) . ?
N1 C4 1.452(2) . ?
N2 C1 1.3823(19) . ?
N2 C3 1.382(2) . ?
N2 C16 1.4539(19) . ?
N3 C35 1.349(2) . ?
N3 C38 1.514(2) . ?
N3 C43 1.447(2) . ?
C1 C28 1.432(2) . ?
C2 H2 0.9300 . ?
C2 C3 1.344(2) . ?
C3 H3 0.9300 . ?
C4 C5 1.399(2) . ?
C4 C9 1.404(2) . ?
C5 C6 1.401(2) . ?
C5 C10 1.520(3) . ?
C6 H6 0.9300 . ?
C6 C7 1.386(3) . ?
C7 H7 0.9300 . ?
C7 C8 1.381(3) . ?
C8 H8 0.9300 . ?
C8 C9 1.403(2) . ?
C9 C13 1.519(3) . ?
C10 H10 0.9800 . ?
C10 C11 1.536(3) . ?
C10 C12 1.531(3) . ?
C11 H11A 0.9600 . ?
C11 H11B 0.9600 . ?
C11 H11C 0.9600 . ?
C12 H12A 0.9600 . ?
C12 H12B 0.9600 . ?
C12 H12C 0.9600 . ?
C13 H13 0.9800 . ?
C13 C14 1.537(3) . ?
C13 C15 1.534(3) . ?
C14 H14A 0.9600 . ?
C14 H14B 0.9600 . ?
C14 H14C 0.9600 . ?
C15 H15A 0.9600 . ?
C15 H15B 0.9600 . ?
C15 H15C 0.9600 . ?
C16 C17 1.406(2) . ?
C16 C21 1.398(2) . ?
C17 C18 1.396(2) . ?
C17 C22 1.517(2) . ?
C18 H18 0.9300 . ?
C18 C19 1.384(3) . ?
C19 H19 0.9300 . ?
C19 C20 1.383(3) . ?
C20 H20 0.9300 . ?
C20 C21 1.402(2) . ?
C21 C25 1.518(2) . ?
C22 H22 0.9800 . ?
C22 C23 1.535(2) . ?
C22 C24 1.534(3) . ?
C23 H23A 0.9600 . ?
C23 H23B 0.9600 . ?
C23 H23C 0.9600 . ?
C24 H24A 0.9600 . ?
C24 H24B 0.9600 . ?
C24 H24C 0.9600 . ?
C25 H25 0.9800 . ?
C25 C26 1.536(3) . ?
C25 C27 1.532(3) . ?
C26 H26A 0.9600 . ?
C26 H26B 0.9600 . ?
C26 H26C 0.9600 . ?
C27 H27A 0.9600 . ?
C27 H27B 0.9600 . ?
C27 H27C 0.9600 . ?
C28 C29 1.484(2) . ?
C29 C30 1.398(2) . ?
C29 C34 1.398(2) . ?
C30 H30 0.9300 . ?
C30 C31 1.394(2) . ?
C31 H31 0.9300 . ?
C31 C32 1.387(3) . ?
C32 H32 0.9300 . ?
C32 C33 1.391(3) . ?
C33 H33 0.9300 . ?
C33 C34 1.390(2) . ?
C34 H34 0.9300 . ?
C35 C36 1.546(2) . ?
C36 C37 1.550(2) . ?
C36 C39 1.534(2) . ?
C36 C40 1.546(2) . ?
C37 H37A 0.9700 . ?
C37 H37B 0.9700 . ?
C37 C38 1.528(2) . ?
C38 C41 1.527(2) . ?
C38 C42 1.535(3) . ?
C39 H39A 0.9600 . ?
C39 H39B 0.9600 . ?
C39 H39C 0.9600 . ?
C40 H40A 0.9600 . ?
C40 H40B 0.9600 . ?
C40 H40C 0.9600 . ?
C41 H41A 0.9600 . ?
C41 H41B 0.9600 . ?
C41 H41C 0.9600 . ?
C42 H42A 0.9600 . ?
C42 H42B 0.9600 . ?
C42 H42C 0.9600 . ?
C43 C44 1.410(2) . ?
C43 C48 1.408(2) . ?
C44 C45 1.397(2) . ?
C44 C49 1.524(2) . ?
C45 H45 0.9300 . ?
C45 C46 1.386(3) . ?
C46 H46 0.9300 . ?
C46 C47 1.382(3) . ?
C47 H47 0.9300 . ?
C47 C48 1.398(2) . ?
C48 C52 1.519(2) . ?
C49 H49 0.9800 . ?
C49 C50 1.530(3) . ?
C49 C51 1.544(2) . ?
C50 H50A 0.9600 . ?
C50 H50B 0.9600 . ?
C50 H50C 0.9600 . ?
C51 H51A 0.9600 . ?
C51 H51B 0.9600 . ?
C51 H51C 0.9600 . ?
C52 H52 0.9800 . ?
C52 C53 1.537(3) . ?
C52 C54 1.537(3) . ?
C53 H53A 0.9600 . ?
C53 H53B 0.9600 . ?
C53 H53C 0.9600 . ?
C54 H54A 0.9600 . ?
C54 H54B 0.9600 . ?
C54 H54C 0.9600 . ?

loop_
_geom_torsion_atom_site_label_1
_geom_torsion_atom_site_label_2
_geom_torsion_atom_site_label_3
_geom_torsion_atom_site_label_4
_geom_torsion
_geom_torsion_site_symmetry_1
_geom_torsion_site_symmetry_2
_geom_torsion_site_symmetry_3
_geom_torsion_site_symmetry_4
_geom_torsion_publ_flag
P1 C28 C29 C30 128.18(14) . . . . ?
P1 C28 C29 C34 -52.7(2) . . . . ?
P1 C35 C36 C37 -152.31(14) . . . . ?
P1 C35 C36 C39 -35.4(2) . . . . ?
P1 C35 C36 C40 89.23(19) . . . . ?
N1 C1 C28 P1 -28.2(2) . . . . ?
N1 C1 C28 C29 165.91(15) . . . . ?
N1 C2 C3 N2 0.1(2) . . . . ?
N1 C4 C5 C6 -168.24(16) . . . . ?
N1 C4 C5 C10 8.1(2) . . . . ?
N1 C4 C9 C8 168.08(16) . . . . ?
N1 C4 C9 C13 -10.4(2) . . . . ?
N2 C1 C28 P1 147.36(14) . . . . ?
N2 C1 C28 C29 -18.5(2) . . . . ?
N2 C16 C17 C18 172.71(14) . . . . ?
N2 C16 C17 C22 -5.8(2) . . . . ?
N2 C16 C21 C20 -172.02(14) . . . . ?
N2 C16 C21 C25 6.5(2) . . . . ?
N3 C35 C36 C37 13.58(17) . . . . ?
N3 C35 C36 C39 130.53(14) . . . . ?
N3 C35 C36 C40 -104.88(16) . . . . ?
N3 C43 C44 C45 179.78(15) . . . . ?
N3 C43 C44 C49 -3.2(2) . . . . ?
N3 C43 C48 C47 -179.42(15) . . . . ?
N3 C43 C48 C52 2.1(3) . . . . ?
C1 N1 C2 C3 0.3(2) . . . . ?
C1 N1 C4 C5 -79.7(2) . . . . ?
C1 N1 C4 C9 112.0(2) . . . . ?
C1 N2 C3 C2 -0.55(19) . . . . ?
C1 N2 C16 C17 103.0(2) . . . . ?
C1 N2 C16 C21 -84.7(2) . . . . ?
C1 C28 C29 C30 -67.0(2) . . . . ?
C1 C28 C29 C34 112.06(17) . . . . ?
C2 N1 C1 N2 -0.63(18) . . . . ?
C2 N1 C1 C28 175.73(16) . . . . ?
C2 N1 C4 C5 89.11(19) . . . . ?
C2 N1 C4 C9 -79.2(2) . . . . ?
C3 N2 C1 N1 0.72(17) . . . . ?
C3 N2 C1 C28 -175.69(15) . . . . ?
C3 N2 C16 C17 -75.51(19) . . . . ?
C3 N2 C16 C21 96.71(18) . . . . ?
C4 N1 C1 N2 168.81(16) . . . . ?
C4 N1 C1 C28 -14.8(3) . . . . ?
C4 N1 C2 C3 -170.80(15) . . . . ?
C4 C5 C6 C7 0.8(3) . . . . ?
C4 C5 C10 C11 -97.0(2) . . . . ?
C4 C5 C10 C12 139.55(18) . . . . ?
C4 C9 C13 C14 107.7(2) . . . . ?
C4 C9 C13 C15 -128.60(19) . . . . ?
C5 C4 C9 C8 0.4(3) . . . . ?
C5 C4 C9 C13 -178.04(17) . . . . ?
C5 C6 C7 C8 -0.7(3) . . . . ?
C6 C5 C10 C11 79.3(2) . . . . ?
C6 C5 C10 C12 -44.2(3) . . . . ?
C6 C7 C8 C9 0.5(3) . . . . ?
C7 C8 C9 C4 -0.3(3) . . . . ?
C7 C8 C9 C13 178.20(19) . . . . ?
C8 C9 C13 C14 -70.7(2) . . . . ?
C8 C9 C13 C15 53.0(2) . . . . ?
C9 C4 C5 C6 -0.7(3) . . . . ?
C9 C4 C5 C10 175.70(17) . . . . ?
C10 C5 C6 C7 -175.62(19) . . . . ?
C16 N2 C1 N1 -177.92(15) . . . . ?
C16 N2 C1 C28 5.7(3) . . . . ?
C16 N2 C3 C2 178.32(14) . . . . ?
C16 C17 C18 C19 -1.5(2) . . . . ?
C16 C17 C22 C23 99.27(19) . . . . ?
C16 C17 C22 C24 -138.29(17) . . . . ?
C16 C21 C25 C26 -83.4(2) . . . . ?
C16 C21 C25 C27 153.27(16) . . . . ?
C17 C16 C21 C20 -0.3(2) . . . . ?
C17 C16 C21 C25 178.14(15) . . . . ?
C17 C18 C19 C20 1.5(3) . . . . ?
C18 C17 C22 C23 -79.2(2) . . . . ?
C18 C17 C22 C24 43.2(2) . . . . ?
C18 C19 C20 C21 -1.0(3) . . . . ?
C19 C20 C21 C16 0.4(2) . . . . ?
C19 C20 C21 C25 -178.11(16) . . . . ?
C20 C21 C25 C26 95.0(2) . . . . ?
C20 C21 C25 C27 -28.3(2) . . . . ?
C21 C16 C17 C18 0.9(2) . . . . ?
C21 C16 C17 C22 -177.66(15) . . . . ?
C22 C17 C18 C19 177.12(16) . . . . ?
C28 P1 C35 N3 159.59(12) . . . . ?
C28 P1 C35 C36 -35.29(18) . . . . ?
C28 C29 C30 C31 178.52(15) . . . . ?
C28 C29 C34 C33 -177.61(15) . . . . ?
C29 C30 C31 C32 -0.8(2) . . . . ?
C30 C29 C34 C33 1.5(2) . . . . ?
C30 C31 C32 C33 1.2(3) . . . . ?
C31 C32 C33 C34 -0.3(3) . . . . ?
C32 C33 C34 C29 -1.1(3) . . . . ?
C34 C29 C30 C31 -0.6(2) . . . . ?
C35 P1 C28 C1 167.46(12) . . . . ?
C35 P1 C28 C29 -27.79(15) . . . . ?
C35 N3 C38 C37 -25.75(18) . . . . ?
C35 N3 C38 C41 -145.37(16) . . . . ?
C35 N3 C38 C42 94.45(17) . . . . ?
C35 N3 C43 C44 93.93(19) . . . . ?
C35 N3 C43 C48 -85.3(2) . . . . ?
C35 C36 C37 C38 -29.52(17) . . . . ?
C36 C37 C38 N3 32.92(16) . . . . ?
C36 C37 C38 C41 152.93(15) . . . . ?
C36 C37 C38 C42 -84.09(17) . . . . ?
C38 N3 C35 P1 176.57(11) . . . . ?
C38 N3 C35 C36 7.83(18) . . . . ?
C38 N3 C43 C44 -84.4(2) . . . . ?
C38 N3 C43 C48 96.37(19) . . . . ?
C39 C36 C37 C38 -144.94(15) . . . . ?
C40 C36 C37 C38 93.60(16) . . . . ?
C43 N3 C35 P1 -1.9(2) . . . . ?
C43 N3 C35 C36 -170.66(14) . . . . ?
C43 N3 C38 C37 152.74(15) . . . . ?
C43 N3 C38 C41 33.1(2) . . . . ?
C43 N3 C38 C42 -87.06(18) . . . . ?
C43 C44 C45 C46 -0.1(3) . . . . ?
C43 C44 C49 C50 -107.51(19) . . . . ?
C43 C44 C49 C51 129.32(18) . . . . ?
C43 C48 C52 C53 118.96(19) . . . . ?
C43 C48 C52 C54 -118.28(19) . . . . ?
C44 C43 C48 C47 1.4(2) . . . . ?
C44 C43 C48 C52 -177.12(16) . . . . ?
C44 C45 C46 C47 0.8(3) . . . . ?
C45 C44 C49 C50 69.5(2) . . . . ?
C45 C44 C49 C51 -53.6(2) . . . . ?
C45 C46 C47 C48 -0.4(3) . . . . ?
C46 C47 C48 C43 -0.6(3) . . . . ?
C46 C47 C48 C52 177.95(17) . . . . ?
C47 C48 C52 C53 -59.5(2) . . . . ?
C47 C48 C52 C54 63.2(2) . . . . ?
C48 C43 C44 C45 -1.0(2) . . . . ?
C48 C43 C44 C49 176.02(16) . . . . ?
C49 C44 C45 C46 -177.33(16) . . . . ?

loop_
_exptl_oxdiff_crystal_face_indexfrac_h
_exptl_oxdiff_crystal_face_indexfrac_k
_exptl_oxdiff_crystal_face_indexfrac_l
_exptl_oxdiff_crystal_face_x
_exptl_oxdiff_crystal_face_y
_exptl_oxdiff_crystal_face_z
-4.0774 -16.4149 -16.1841 0.1213 0.1267 -0.9845
-6.3382 4.3142 49.0311 0.8194 -0.2901 0.4944
5.0101 -2.0128 -1.0026 -0.0522 0.3239 0.0202
1.0092 5.0136 5.0644 -0.0315 -0.0514 0.2962
0.0014 1.0042 -0.9944 -0.0364 -0.0283 0.0360
3.7160 -8.5193 42.7814 0.8197 0.5639 0.1007
-1.0026 0.0006 0.9996 0.0317 -0.0521 -0.0148
3.6062 -14.7310 -29.6881 -0.2514 0.4640 -0.8494
1.0026 -0.0006 -0.9996 -0.0317 0.0521 0.0148
0.0013 1.0023 2.0155 0.0133 -0.0179 0.0637
4.5846 -14.1188 27.2715 0.6620 0.6980 -0.2732
-4.3572 -0.6396 -48.1927 -0.7170 -0.3904 -0.5775
-1.0039 -1.0036 1.9941 0.0681 -0.0238 -0.0507
